data_2219387
loop_
_publ_author_name
'Hemalatha, P.'
'Veeravazhuthi, V.'

_publ_section_title
;
 <i>S</i>-Benzylisothiouronium nitrate
;
_journal_coeditor_code LH2669
_journal_issue 9
_journal_name_full 'Acta Crystallographica Section E'
_journal_page_first o1805
_journal_paper_doi 10.1107/S1600536808026512
_journal_volume 64
_journal_year 2008
_chemical_formula_iupac 'C8 H11 N2 S +, N O3 -'
_chemical_formula_moiety 'C8 H11 N2 S +, N O3 -'
_chemical_formula_sum 'C8 H11 N3 O3 S'
_chemical_formula_weight 229.26
_chemical_name_systematic
;
<i>S</i>-Benzylisothiouronium nitrate
;
_space_group_IT_number 14
_symmetry_cell_setting monoclinic
_symmetry_space_group_name_Hall '-P 2ybc'
_symmetry_space_group_name_H-M 'P 1 21/c 1'
_atom_sites_solution_hydrogens geom
_atom_sites_solution_primary direct
_atom_sites_solution_secondary difmap
_audit_creation_method SHELXL-97
_cell_angle_alpha 90.00
_cell_angle_beta 93.3040(10)
_cell_angle_gamma 90.00
_cell_formula_units_Z 4
_cell_length_a 5.8569(4)
_cell_length_b 7.5931(5)
_cell_length_c 23.9488(16)
_cell_measurement_reflns_used 1296
_cell_measurement_temperature 293(2)
_cell_measurement_theta_max 27.97
_cell_measurement_theta_min 1.70
_cell_volume 1063.28(12)
_computing_cell_refinement 'SAINT (Bruker, 2001)'
_computing_data_collection 'SMART (Bruker, 2001)'
_computing_data_reduction 'SAINT (Bruker, 2001)'
_computing_molecular_graphics 'PLATON (Spek, 2003)'
_computing_publication_material 'SHELXL97 (Sheldrick, 2008) and PARST (Nardelli, 1995)'
_computing_structure_refinement 'SHELXL97 (Sheldrick, 2008)'
_computing_structure_solution 'SHELXS97 (Sheldrick, 2008)'
_diffrn_ambient_temperature 293(2)
_diffrn_measured_fraction_theta_full 0.974
_diffrn_measured_fraction_theta_max 0.974
_diffrn_measurement_device 'Bruker SMART APEX'
_diffrn_measurement_device_type 'Bruker SMART APEXCCD area-detector'
_diffrn_measurement_method \w
_diffrn_radiation_monochromator graphite
_diffrn_radiation_source 'fine-focus sealed tube'
_diffrn_radiation_type MoK\a
_diffrn_radiation_wavelength 0.71073
_diffrn_reflns_av_R_equivalents 0.0205
_diffrn_reflns_av_sigmaI/netI 0.0148
_diffrn_reflns_limit_h_max 7
_diffrn_reflns_limit_h_min -7
_diffrn_reflns_limit_k_max 9
_diffrn_reflns_limit_k_min -10
_diffrn_reflns_limit_l_max 30
_diffrn_reflns_limit_l_min -31
_diffrn_reflns_number 11620
_diffrn_reflns_theta_full 27.97
_diffrn_reflns_theta_max 27.97
_diffrn_reflns_theta_min 1.70
_diffrn_standards_number 0
_exptl_absorpt_coefficient_mu 0.296
_exptl_absorpt_correction_type none
_exptl_crystal_colour colorless
_exptl_crystal_density_diffrn 1.432
_exptl_crystal_density_method 'not measured'
_exptl_crystal_description needle
_exptl_crystal_F_000 480
_exptl_crystal_size_max 0.25
_exptl_crystal_size_mid 0.21
_exptl_crystal_size_min 0.20
_refine_diff_density_max 1.078
_refine_diff_density_min -0.787
_refine_ls_extinction_method none
_refine_ls_goodness_of_fit_ref 0.998
_refine_ls_hydrogen_treatment constr
_refine_ls_matrix_type full
_refine_ls_number_parameters 136
_refine_ls_number_reflns 2492
_refine_ls_number_restraints 0
_refine_ls_restrained_S_all 0.998
_refine_ls_R_factor_all 0.0772
_refine_ls_R_factor_gt 0.0739
_refine_ls_shift/su_max 0.000
_refine_ls_shift/su_mean 0.000
_refine_ls_structure_factor_coef Fsqd
_refine_ls_weighting_details 'calc w=1/[\s^2^(Fo^2^)+(0.1605P)^2^+0.7215P], where P=(Fo^2^+2Fc^2^)/3'
_refine_ls_weighting_scheme calc
_refine_ls_wR_factor_gt 0.2237
_refine_ls_wR_factor_ref 0.2288
_reflns_number_gt 2282
_reflns_number_total 2492
_reflns_threshold_expression I>2\s(I)
_cod_data_source_file lh2669.cif
_cod_data_source_block I
_cod_depositor_comments
;
The following automatic conversions were performed:
'_symmetry_cell_setting' value 'Monoclinic' changed to 'monoclinic'
according to '/home/saulius/struct/CIF-dictionaries/cif_core.dic'
dictionary named 'cif_core.dic' version 2.4.1 from 2010-06-29.

Automatic conversion script
Id: cif_fix_enum 1527 2010-12-29 10:47:43Z saulius 

The following automatic conversions were performed:

'_symmetry_cell_setting' value 'Monoclinic' changed to 'monoclinic'
according to /home/saulius/struct/CIF-dictionaries/cif_core.dic
dictionary named 'cif_core.dic' version 2.4.1 from 2010-06-29.

Automatic conversion script
Id: cif_fix_values 1715 2011-07-08 13:25:40Z adriana 
;
_cod_original_sg_symbol_H-M 'P 21/c'
_cod_database_code 2219387
_cod_database_fobs_code 2219387

loop_
_symmetry_equiv_pos_as_xyz
'x, y, z'
'-x, y+1/2, -z+1/2'
'-x, -y, -z'
'x, -y-1/2, z-1/2'

loop_
_atom_site_type_symbol
_atom_site_label
_atom_site_fract_x
_atom_site_fract_y
_atom_site_fract_z
_atom_site_U_iso_or_equiv
_atom_site_adp_type
_atom_site_calc_flag
_atom_site_refinement_flags
_atom_site_occupancy
C C1 0.4484(5) -0.0528(3) 0.25594(13) 0.0508(6) Uani d . 1
H H1 0.5878 0.0053 0.2547 0.061 Uiso calc R 1
C C2 0.3462(6) -0.0682(4) 0.30628(13) 0.0593(7) Uani d . 1
H H2 0.4173 -0.0216 0.3387 0.071 Uiso calc R 1
C C3 0.1385(6) -0.1527(4) 0.30829(13) 0.0604(7) Uani d . 1
H H3 0.0683 -0.1617 0.3420 0.072 Uiso calc R 1
C C4 0.0359(5) -0.2230(4) 0.26081(14) 0.0582(7) Uani d . 1
H H4 -0.1030 -0.2815 0.2626 0.070 Uiso calc R 1
C C5 0.1357(4) -0.2085(3) 0.21013(12) 0.0498(6) Uani d . 1
H H5 0.0632 -0.2555 0.1779 0.060 Uiso calc R 1
C C6 0.3459(4) -0.1230(3) 0.20739(11) 0.0429(5) Uani d . 1
C C7 0.4602(5) -0.1054(4) 0.15294(12) 0.0552(7) Uani d . 1
H H7A 0.4431 -0.2135 0.1316 0.066 Uiso calc R 1
H H7B 0.6222 -0.0821 0.1600 0.066 Uiso calc R 1
C C8 0.5290(4) 0.1362(3) 0.06841(10) 0.0436(5) Uani d . 1
N N1 0.7023(4) 0.0351(3) 0.05812(10) 0.0574(6) Uani d . 1
H H1A 0.8017 0.0699 0.0355 0.069 Uiso calc R 1
H H1B 0.7168 -0.0662 0.0740 0.069 Uiso calc R 1
N N2 0.5046(4) 0.2908(3) 0.04458(10) 0.0563(6) Uani d . 1
H H2A 0.6031 0.3268 0.0219 0.068 Uiso calc R 1
H H2B 0.3900 0.3563 0.0516 0.068 Uiso calc R 1
N N3 0.9654(5) 0.3266(4) -0.04824(12) 0.0660(7) Uani d . 1
O O1 0.7787(6) 0.3965(5) -0.05407(17) 0.1137(13) Uani d . 1
O O2 1.0010(6) 0.2296(5) -0.00529(14) 0.0993(10) Uani d . 1
O O3 1.1270(5) 0.3341(4) -0.07925(11) 0.0832(8) Uani d . 1
S S1 0.32436(11) 0.07656(10) 0.11423(3) 0.0538(3) Uani d . 1

loop_
_atom_site_aniso_label
_atom_site_aniso_U_11
_atom_site_aniso_U_22
_atom_site_aniso_U_33
_atom_site_aniso_U_12
_atom_site_aniso_U_13
_atom_site_aniso_U_23
C1 0.0463(13) 0.0418(12) 0.0640(15) -0.0041(10) 0.0002(11) 0.0033(11)
C2 0.0728(19) 0.0505(15) 0.0540(15) -0.0015(13) -0.0025(13) -0.0016(11)
C3 0.0714(19) 0.0498(15) 0.0619(16) 0.0045(13) 0.0204(14) 0.0105(12)
C4 0.0469(14) 0.0474(14) 0.0814(19) -0.0040(10) 0.0136(13) 0.0093(13)
C5 0.0441(12) 0.0435(12) 0.0613(14) -0.0011(10) -0.0015(11) -0.0005(11)
C6 0.0398(11) 0.0346(10) 0.0547(13) 0.0050(8) 0.0067(9) 0.0049(9)
C7 0.0588(16) 0.0471(13) 0.0612(15) 0.0176(11) 0.0168(12) 0.0101(11)
C8 0.0415(12) 0.0452(12) 0.0444(11) 0.0058(9) 0.0048(9) -0.0018(9)
N1 0.0560(14) 0.0561(13) 0.0625(13) 0.0195(11) 0.0231(11) 0.0085(11)
N2 0.0581(14) 0.0493(12) 0.0632(13) 0.0138(10) 0.0174(11) 0.0117(10)
N3 0.0584(14) 0.0686(16) 0.0700(16) 0.0209(12) -0.0037(12) -0.0270(13)
O1 0.089(2) 0.104(2) 0.146(3) 0.0491(18) -0.008(2) -0.031(2)
O2 0.0851(19) 0.126(3) 0.0893(18) -0.0035(19) 0.0280(15) 0.0245(19)
O3 0.0965(19) 0.0875(18) 0.0691(14) 0.0096(15) 0.0337(13) 0.0199(13)
S1 0.0424(4) 0.0579(5) 0.0624(5) 0.0142(2) 0.0143(3) 0.0142(3)

loop_
_atom_type_symbol
_atom_type_description
_atom_type_scat_dispersion_real
_atom_type_scat_dispersion_imag
_atom_type_scat_source
C C 0.0033 0.0016 'International Tables Vol C Tables 4.2.6.8 and 6.1.1.4'
H H 0.0000 0.0000 'International Tables Vol C Tables 4.2.6.8 and 6.1.1.4'
N N 0.0061 0.0033 'International Tables Vol C Tables 4.2.6.8 and 6.1.1.4'
O O 0.0106 0.0060 'International Tables Vol C Tables 4.2.6.8 and 6.1.1.4'
S S 0.1246 0.1234 'International Tables Vol C Tables 4.2.6.8 and 6.1.1.4'

loop_
_geom_angle_atom_site_label_1
_geom_angle_atom_site_label_2
_geom_angle_atom_site_label_3
_geom_angle
_geom_angle_publ_flag
C2 C1 C6 120.8(3) ?
C2 C1 H1 119.6 ?
C6 C1 H1 119.6 ?
C1 C2 C3 119.8(3) ?
C1 C2 H2 120.1 ?
C3 C2 H2 120.1 ?
C4 C3 C2 120.0(3) ?
C4 C3 H3 120.0 ?
C2 C3 H3 120.0 ?
C3 C4 C5 120.8(3) ?
C3 C4 H4 119.6 ?
C5 C4 H4 119.6 ?
C4 C5 C6 119.8(3) ?
C4 C5 H5 120.1 ?
C6 C5 H5 120.1 ?
C1 C6 C5 118.7(2) ?
C1 C6 C7 120.0(2) ?
C5 C6 C7 121.3(3) ?
C6 C7 S1 107.78(17) ?
C6 C7 H7A 110.2 ?
S1 C7 H7A 110.2 ?
C6 C7 H7B 110.2 ?
S1 C7 H7B 110.2 ?
H7A C7 H7B 108.5 ?
N1 C8 N2 120.7(2) n
N1 C8 S1 122.6(2) n
N2 C8 S1 116.66(19) n
C8 N1 H1A 120.0 ?
C8 N1 H1B 120.0 ?
H1A N1 H1B 120.0 ?
C8 N2 H2A 120.0 ?
C8 N2 H2B 120.0 ?
H2A N2 H2B 120.0 ?
O1 N3 O3 128.7(4) n
O1 N3 O2 116.7(4) n
O3 N3 O2 114.6(3) n
C8 S1 C7 102.89(12) n

loop_
_geom_bond_atom_site_label_1
_geom_bond_atom_site_label_2
_geom_bond_distance
_geom_bond_publ_flag
C1 C2 1.381(4) ?
C1 C6 1.384(4) ?
C1 H1 0.9300 ?
C2 C3 1.379(5) ?
C2 H2 0.9300 ?
C3 C4 1.364(5) ?
C3 H3 0.9300 ?
C4 C5 1.382(4) ?
C4 H4 0.9300 ?
C5 C6 1.396(3) ?
C5 H5 0.9300 ?
C6 C7 1.506(4) ?
C7 S1 1.821(3) n
C7 H7A 0.9700 ?
C7 H7B 0.9700 ?
C8 N1 1.307(3) n
C8 N2 1.309(3) n
C8 S1 1.731(3) n
N1 H1A 0.8600 ?
N1 H1B 0.8600 ?
N2 H2A 0.8600 ?
N2 H2B 0.8600 ?
N3 O1 1.217(4) n
N3 O3 1.237(4) n
N3 O2 1.273(4) n

loop_
_geom_hbond_atom_site_label_D
_geom_hbond_atom_site_label_H
_geom_hbond_atom_site_label_A
_geom_hbond_site_symmetry_A
_geom_hbond_distance_DH
_geom_hbond_distance_HA
_geom_hbond_distance_DA
_geom_hbond_angle_DHA
N1 H1A O2 1_555 0.86 1.98 2.803(4) 160.0
N1 H1B O3 3_755 0.86 2.23 3.009(4) 150.5
N2 H2A O1 1_555 0.86 2.21 3.040(5) 163.7
N2 H2A O2 1_555 0.86 2.56 3.240(4) 136.2
N2 H2B O1 3_665 0.86 2.12 2.913(4) 152.4

loop_
_geom_torsion_atom_site_label_1
_geom_torsion_atom_site_label_2
_geom_torsion_atom_site_label_3
_geom_torsion_atom_site_label_4
_geom_torsion
C6 C1 C2 C3 -0.7(4)
C1 C2 C3 C4 0.9(5)
C2 C3 C4 C5 -1.0(5)
C3 C4 C5 C6 0.9(4)
C2 C1 C6 C5 0.6(4)
C2 C1 C6 C7 -179.8(2)
C4 C5 C6 C1 -0.7(4)
C4 C5 C6 C7 179.7(2)
C1 C6 C7 S1 -99.7(3)
C5 C6 C7 S1 79.9(3)
N1 C8 S1 C7 15.6(3)
N2 C8 S1 C7 -163.5(2)
C6 C7 S1 C8 158.3(2)
